data_4073161
loop_
_publ_author_name
'Shen, Hao'
'Chan, Hoi-Shan'
'Xie, Zuowei'

_publ_section_title
;
 Synthesis, Structure, and Reactivity of
 [\s:\h1:\h5-(OCH2)(Me2NCH2)C2B9H9]Ti(NR2) (R = Me, Et)
;
_journal_issue 10
_journal_name_full Organometallics
_journal_page_first 2694
_journal_paper_doi 10.1021/om070128q
_journal_volume 26
_journal_year 2007
_chemical_formula_sum 'C17 H42 B9 N3 O S Ti'
_chemical_formula_weight 481.79
_chemical_name_systematic
; 
 ? 
;
_space_group_IT_number 2
_symmetry_cell_setting triclinic
_symmetry_space_group_name_Hall '-P 1'
_symmetry_space_group_name_H-M 'P -1'
_atom_sites_solution_hydrogens geom
_atom_sites_solution_primary direct
_atom_sites_solution_secondary difmap
_audit_creation_method SHELXL-97
_cell_angle_alpha 99.89(3)
_cell_angle_beta 95.60(3)
_cell_angle_gamma 92.94(3)
_cell_formula_units_Z 4
_cell_length_a 10.108(2)
_cell_length_b 16.169(3)
_cell_length_c 17.220(3)
_cell_measurement_temperature 293(2)
_cell_volume 2752.7(9)
_computing_cell_refinement 'Bruker FRAMBO'
_computing_data_collection 'Bruker FRAMBO'
_computing_data_reduction 'Bruker SHELXTL'
_computing_molecular_graphics 'Bruker SHELXTL'
_computing_publication_material 'Bruker SHELXTL'
_computing_structure_refinement 'SHELXL-97 (Sheldrick, 1997)'
_computing_structure_solution 'SHELXS-97 (Sheldrick, 1990)'
_diffrn_ambient_temperature 293(2)
_diffrn_measured_fraction_theta_full 0.819
_diffrn_measured_fraction_theta_max 0.819
_diffrn_measurement_device_type 'multiwire proportional'
_diffrn_measurement_method 'phi and omega scans'
_diffrn_radiation_monochromator graphite
_diffrn_radiation_source 'fine-focus sealed tube'
_diffrn_radiation_type MoK\a
_diffrn_radiation_wavelength 0.71073
_diffrn_reflns_av_R_equivalents 0.0000
_diffrn_reflns_av_sigmaI/netI 0.0458
_diffrn_reflns_limit_h_max 10
_diffrn_reflns_limit_h_min -10
_diffrn_reflns_limit_k_max 19
_diffrn_reflns_limit_k_min 0
_diffrn_reflns_limit_l_max 20
_diffrn_reflns_limit_l_min -20
_diffrn_reflns_number 7923
_diffrn_reflns_theta_full 25.00
_diffrn_reflns_theta_max 25.00
_diffrn_reflns_theta_min 1.21
_exptl_absorpt_coefficient_mu 0.402
_exptl_absorpt_correction_T_max 1.0000
_exptl_absorpt_correction_T_min 0.8558
_exptl_absorpt_correction_type sadabs
_exptl_crystal_colour yellow
_exptl_crystal_density_diffrn 1.163
_exptl_crystal_density_method 'not measured'
_exptl_crystal_description prism
_exptl_crystal_F_000 1024
_exptl_crystal_size_max 0.40
_exptl_crystal_size_mid 0.30
_exptl_crystal_size_min 0.20
_refine_diff_density_max 0.616
_refine_diff_density_min -0.441
_refine_diff_density_rms 0.048
_refine_ls_extinction_method none
_refine_ls_goodness_of_fit_ref 1.178
_refine_ls_hydrogen_treatment riding
_refine_ls_matrix_type full
_refine_ls_number_parameters 577
_refine_ls_number_reflns 7923
_refine_ls_number_restraints 15
_refine_ls_restrained_S_all 1.177
_refine_ls_R_factor_all 0.0658
_refine_ls_R_factor_gt 0.0602
_refine_ls_shift/su_max 0.040
_refine_ls_shift/su_mean 0.002
_refine_ls_structure_factor_coef Fsqd
_refine_ls_weighting_details 'calc w=1/[\s^2^(Fo^2^)+(0.0794P)^2^+1.0078P] where P=(Fo^2^+2Fc^2^)/3'
_refine_ls_weighting_scheme calc
_refine_ls_wR_factor_gt 0.1643
_refine_ls_wR_factor_ref 0.1693
_reflns_number_gt 7270
_reflns_number_total 7923
_reflns_threshold_expression >2sigma(I)
_cod_data_source_file om070128qsi20070208_104122.cif
_cod_data_source_block 11b
_cod_original_sg_symbol_H-M P(-1)
_cod_database_code 4073161

loop_
_symmetry_equiv_pos_as_xyz
'x, y, z'
'-x, -y, -z'

loop_
_atom_site_label
_atom_site_type_symbol
_atom_site_fract_x
_atom_site_fract_y
_atom_site_fract_z
_atom_site_U_iso_or_equiv
_atom_site_adp_type
_atom_site_occupancy
_atom_site_symmetry_multiplicity
_atom_site_calc_flag
_atom_site_refinement_flags
Ti1 Ti 0.63578(6) 0.88310(4) 0.29697(3) 0.05650(19) Uani 1 1 d .
Ti1' Ti -0.05385(6) 0.66468(4) 0.76291(3) 0.05883(19) Uani 1 1 d .
S1' S -0.05231(12) 0.58166(6) 0.87290(5) 0.0751(3) Uani 1 1 d .
S1 S 0.47444(11) 0.84963(6) 0.17589(6) 0.0770(3) Uani 1 1 d .
O1' O 0.0553(3) 0.75333(14) 0.73904(13) 0.0672(6) Uani 1 1 d .
O1 O 0.6229(3) 0.92214(16) 0.40475(14) 0.0770(7) Uani 1 1 d .
N1' N 0.1082(3) 0.57937(17) 0.71048(16) 0.0632(7) Uani 1 1 d .
N1 N 0.6134(3) 1.02584(18) 0.28765(18) 0.0690(8) Uani 1 1 d .
N2 N 0.5117(3) 0.77696(19) 0.29557(17) 0.0694(8) Uani 1 1 d .
N2' N -0.0749(3) 0.73799(17) 0.87040(16) 0.0699(8) Uani 1 1 d .
N3 N 0.3402(3) 0.7065(2) 0.19446(19) 0.0778(9) Uani 1 1 d .
N3' N -0.1449(4) 0.6946(2) 0.98773(16) 0.0740(8) Uani 1 1 d .
C1 C 0.8318(4) 0.9684(2) 0.3024(2) 0.0616(8) Uani 1 1 d .
C1' C -0.0939(4) 0.6041(2) 0.62979(18) 0.0637(9) Uani 1 1 d .
C2' C -0.1188(4) 0.7043(2) 0.64206(19) 0.0678(9) Uani 1 1 d .
C2 C 0.8407(4) 0.9165(2) 0.3747(2) 0.0690(9) Uani 1 1 d .
C11' C 0.0464(4) 0.5759(2) 0.6265(2) 0.0704(9) Uani 1 1 d .
H11A H 0.0442 0.5190 0.5969 0.084 Uiso 1 1 calc R
H11B H 0.0984 0.6127 0.6002 0.084 Uiso 1 1 calc R
C11 C 0.7596(4) 1.0502(2) 0.3104(2) 0.0695(9) Uani 1 1 d .
H11C H 0.7746 1.0805 0.3646 0.083 Uiso 1 1 calc R
H11D H 0.7924 1.0860 0.2757 0.083 Uiso 1 1 calc R
C12 C 0.5690(4) 1.0460(2) 0.2076(2) 0.0790(11) Uani 1 1 d .
H12A H 0.4780 1.0228 0.1919 0.095 Uiso 1 1 calc R
H12B H 0.6240 1.0178 0.1695 0.095 Uiso 1 1 calc R
C12' C 0.1144(4) 0.4916(2) 0.7299(2) 0.0750(10) Uani 1 1 d .
H12C H 0.0251 0.4643 0.7197 0.090 Uiso 1 1 calc R
H12D H 0.1418 0.4967 0.7862 0.090 Uiso 1 1 calc R
C13' C 0.2072(5) 0.4342(3) 0.6849(3) 0.0983(14) Uani 1 1 d .
H13A H 0.2037 0.3806 0.7017 0.147 Uiso 1 1 calc R
H13B H 0.2968 0.4593 0.6957 0.147 Uiso 1 1 calc R
H13C H 0.1797 0.4267 0.6290 0.147 Uiso 1 1 calc R
C13 C 0.5747(5) 1.1407(3) 0.2020(3) 0.1026(15) Uani 1 1 d .
H13D H 0.5449 1.1471 0.1488 0.154 Uiso 1 1 calc R
H13E H 0.6647 1.1644 0.2158 0.154 Uiso 1 1 calc R
H13F H 0.5182 1.1693 0.2379 0.154 Uiso 1 1 calc R
C14' C 0.2460(4) 0.6227(3) 0.7234(2) 0.0772(10) Uani 1 1 d .
H14A H 0.2424 0.6760 0.7049 0.093 Uiso 1 1 calc R
H14B H 0.3039 0.5884 0.6917 0.093 Uiso 1 1 calc R
C14 C 0.5315(5) 1.0702(3) 0.3487(3) 0.0916(13) Uani 1 1 d .
H14C H 0.5356 1.1298 0.3462 0.110 Uiso 1 1 calc R
H14D H 0.5702 1.0642 0.4011 0.110 Uiso 1 1 calc R
C15' C 0.3060(5) 0.6389(3) 0.8094(3) 0.0951(13) Uani 1 1 d .
H15A H 0.3934 0.6664 0.8136 0.143 Uiso 1 1 calc R
H15B H 0.3118 0.5864 0.8279 0.143 Uiso 1 1 calc R
H15C H 0.2505 0.6741 0.8410 0.143 Uiso 1 1 calc R
C15 C 0.3877(6) 1.0370(4) 0.3374(4) 0.133(2) Uani 1 1 d .
H15D H 0.3408 1.0676 0.3777 0.200 Uiso 1 1 calc R
H15E H 0.3825 0.9784 0.3412 0.200 Uiso 1 1 calc R
H15F H 0.3480 1.0438 0.2861 0.200 Uiso 1 1 calc R
C16' C 0.0033(4) 0.7652(2) 0.6616(2) 0.0722(10) Uani 1 1 d .
H16A H 0.0674 0.7518 0.6236 0.087 Uiso 1 1 calc R
H16B H -0.0203 0.8226 0.6621 0.087 Uiso 1 1 calc R
C16 C 0.7571(5) 0.9435(3) 0.4414(2) 0.0820(12) Uani 1 1 d .
H16C H 0.7769 0.9132 0.4847 0.098 Uiso 1 1 calc R
H16D H 0.7717 1.0034 0.4614 0.098 Uiso 1 1 calc R
C21 C 0.4346(4) 0.7679(2) 0.2270(2) 0.0672(9) Uani 1 1 d .
C21' C -0.0945(4) 0.6824(2) 0.91727(19) 0.0666(9) Uani 1 1 d .
C22' C -0.0540(5) 0.8310(2) 0.8947(2) 0.0992(16) Uani 1 1 d D
H22A H -0.1336 0.8523 0.9156 0.119 Uiso 1 1 calc R
H22B H -0.0412 0.8556 0.8482 0.119 Uiso 1 1 calc R
C22 C 0.4855(4) 0.7377(3) 0.3641(2) 0.1017(16) Uani 1 1 d D
H22C H 0.5604 0.7527 0.4047 0.122 Uiso 1 1 calc R
H22D H 0.4799 0.6771 0.3477 0.122 Uiso 1 1 calc R
C23' C 0.0578(7) 0.8576(4) 0.9531(3) 0.180(4) Uani 1 1 d D
H23A H 0.0212 0.8702 1.0034 0.216 Uiso 1 1 calc R
H23D H 0.1077 0.8082 0.9551 0.216 Uiso 1 1 calc R
C23 C 0.3661(5) 0.7613(5) 0.3981(3) 0.168(3) Uani 1 1 d D
H23B H 0.3661 0.8222 0.4093 0.202 Uiso 1 1 calc R
H23C H 0.2894 0.7399 0.3603 0.202 Uiso 1 1 calc R
C24' C 0.1547(8) 0.9253(7) 0.9529(5) 0.243(6) Uani 1 1 d D
H24A H 0.1056 0.9752 0.9524 0.292 Uiso 1 1 calc R
H24C H 0.1905 0.9136 0.9022 0.292 Uiso 1 1 calc R
C24 C 0.3556(8) 0.7289(8) 0.4697(4) 0.234(6) Uani 1 1 d D
H24B H 0.3820 0.6715 0.4612 0.280 Uiso 1 1 calc R
H24D H 0.4195 0.7614 0.5107 0.280 Uiso 1 1 calc R
C25 C 0.2282(8) 0.7287(8) 0.4994(6) 0.237(6) Uani 1 1 d D
H25A H 0.2323 0.7022 0.5452 0.355 Uiso 1 1 calc R
H25B H 0.1626 0.6983 0.4591 0.355 Uiso 1 1 calc R
H25C H 0.2042 0.7856 0.5136 0.355 Uiso 1 1 calc R
C25' C 0.2669(8) 0.9490(5) 1.0115(5) 0.182(4) Uani 1 1 d D
H25D H 0.3072 1.0022 1.0054 0.273 Uiso 1 1 calc R
H25E H 0.3308 0.9071 1.0048 0.273 Uiso 1 1 calc R
H25F H 0.2380 0.9535 1.0634 0.273 Uiso 1 1 calc R
C26' C -0.2285(5) 0.7656(3) 1.0128(2) 0.0898(13) Uani 1 1 d .
H26A H -0.1769 0.8184 1.0152 0.108 Uiso 1 1 calc R
H26B H -0.2521 0.7632 1.0657 0.108 Uiso 1 1 calc R
C26 C 0.3344(6) 0.6213(3) 0.2150(3) 0.119(2) Uani 1 1 d .
H26C H 0.2540 0.5899 0.1876 0.143 Uiso 1 1 calc R
H26D H 0.3289 0.6263 0.2715 0.143 Uiso 1 1 calc R
C27' C -0.3561(6) 0.7637(4) 0.9566(3) 0.127(2) Uani 1 1 d .
H27A H -0.4063 0.8105 0.9752 0.190 Uiso 1 1 calc R
H27B H -0.4087 0.7121 0.9550 0.190 Uiso 1 1 calc R
H27C H -0.3334 0.7671 0.9044 0.190 Uiso 1 1 calc R
C27 C 0.4525(8) 0.5731(4) 0.1937(5) 0.161(3) Uani 1 1 d .
H27D H 0.4433 0.5186 0.2085 0.242 Uiso 1 1 calc R
H27E H 0.5323 0.6032 0.2215 0.242 Uiso 1 1 calc R
H27F H 0.4573 0.5666 0.1376 0.242 Uiso 1 1 calc R
C28' C -0.1359(5) 0.6293(3) 1.0388(2) 0.0934(14) Uani 1 1 d .
H28A H -0.1106 0.6563 1.0934 0.112 Uiso 1 1 calc R
H28B H -0.0668 0.5925 1.0228 0.112 Uiso 1 1 calc R
C28 C 0.2451(5) 0.7178(3) 0.1257(3) 0.0924(13) Uani 1 1 d .
H28C H 0.2420 0.7773 0.1242 0.111 Uiso 1 1 calc R
H28D H 0.1565 0.6964 0.1330 0.111 Uiso 1 1 calc R
C29 C 0.2831(7) 0.6733(4) 0.0479(3) 0.128(2) Uani 1 1 d .
H29A H 0.2193 0.6823 0.0057 0.192 Uiso 1 1 calc R
H29B H 0.2844 0.6141 0.0486 0.192 Uiso 1 1 calc R
H29C H 0.3700 0.6949 0.0399 0.192 Uiso 1 1 calc R
C29' C -0.2668(7) 0.5769(4) 1.0336(3) 0.132(2) Uani 1 1 d .
H29D H -0.2565 0.5355 1.0672 0.198 Uiso 1 1 calc R
H29E H -0.2915 0.5492 0.9798 0.198 Uiso 1 1 calc R
H29F H -0.3350 0.6128 1.0506 0.198 Uiso 1 1 calc R
B3 B 0.8258(4) 0.8122(3) 0.3415(2) 0.0676(10) Uani 1 1 d .
H3 H 0.7834 0.7641 0.3718 0.081 Uiso 1 1 calc R
B3' B -0.2381(5) 0.7275(3) 0.7016(2) 0.0704(11) Uani 1 1 d .
H3' H -0.2453 0.7871 0.7422 0.085 Uiso 1 1 calc R
B4 B 0.8095(4) 0.7993(3) 0.2376(2) 0.0645(10) Uani 1 1 d .
H4 H 0.7586 0.7436 0.1981 0.077 Uiso 1 1 calc R
B4' B -0.2978(5) 0.6313(3) 0.7250(3) 0.0717(11) Uani 1 1 d .
H4' H -0.3443 0.6262 0.7793 0.086 Uiso 1 1 calc R
B5' B -0.2003(5) 0.5537(3) 0.6783(2) 0.0666(10) Uani 1 1 d .
H5' H -0.1823 0.4964 0.7030 0.080 Uiso 1 1 calc R
B5 B 0.8115(4) 0.9018(2) 0.2153(2) 0.0622(9) Uani 1 1 d .
H5 H 0.7595 0.9140 0.1598 0.075 Uiso 1 1 calc R
B6' B -0.1686(5) 0.6449(3) 0.5500(2) 0.0814(13) Uani 1 1 d .
H6' H -0.1239 0.6497 0.4951 0.098 Uiso 1 1 calc R
B6 B 0.9846(5) 0.9694(3) 0.3581(3) 0.0864(14) Uani 1 1 d .
H6 H 1.0373 1.0246 0.3974 0.104 Uiso 1 1 calc R
B7' B -0.2660(5) 0.7237(3) 0.5966(3) 0.0823(13) Uani 1 1 d .
H7' H -0.2859 0.7803 0.5710 0.099 Uiso 1 1 calc R
B7 B 0.9831(5) 0.8659(3) 0.3813(3) 0.0858(14) Uani 1 1 d .
H7 H 1.0374 0.8543 0.4365 0.103 Uiso 1 1 calc R
B8' B -0.3860(6) 0.6742(3) 0.6470(3) 0.0858(14) Uani 1 1 d .
H8' H -0.4852 0.6980 0.6532 0.103 Uiso 1 1 calc R
B8 B 0.9674(5) 0.7902(3) 0.2917(3) 0.0842(13) Uani 1 1 d .
H8 H 1.0129 0.7295 0.2881 0.101 Uiso 1 1 calc R
B9' B -0.3622(5) 0.5648(3) 0.6320(3) 0.0825(13) Uani 1 1 d .
H9' H -0.4456 0.5174 0.6284 0.099 Uiso 1 1 calc R
B9 B 0.9587(5) 0.8476(3) 0.2112(3) 0.0796(12) Uani 1 1 d .
H9 H 0.9988 0.8243 0.1550 0.095 Uiso 1 1 calc R
B10' B -0.2278(5) 0.5467(3) 0.5728(3) 0.0795(12) Uani 1 1 d .
H10' H -0.2224 0.4873 0.5315 0.095 Uiso 1 1 calc R
B10 B 0.9691(5) 0.9574(3) 0.2524(3) 0.0801(12) Uani 1 1 d .
H10 H 1.0143 1.0054 0.2231 0.096 Uiso 1 1 calc R
B11' B -0.3414(6) 0.6220(4) 0.5523(3) 0.0932(15) Uani 1 1 d .
H11' H -0.4110 0.6119 0.4977 0.112 Uiso 1 1 calc R
B11 B 1.0674(6) 0.8887(3) 0.3009(4) 0.0968(16) Uani 1 1 d .
H11 H 1.1766 0.8912 0.3028 0.116 Uiso 1 1 calc R

loop_
_atom_site_aniso_label
_atom_site_aniso_U_11
_atom_site_aniso_U_22
_atom_site_aniso_U_33
_atom_site_aniso_U_23
_atom_site_aniso_U_13
_atom_site_aniso_U_12
Ti1 0.0583(4) 0.0572(3) 0.0522(3) 0.0077(2) 0.0030(2) -0.0008(3)
Ti1' 0.0714(5) 0.0552(3) 0.0485(3) 0.0054(2) 0.0101(3) -0.0026(3)
S1' 0.1073(8) 0.0637(5) 0.0574(5) 0.0108(4) 0.0214(5) 0.0117(5)
S1 0.0832(7) 0.0707(6) 0.0739(6) 0.0240(5) -0.0181(5) -0.0141(5)
O1' 0.0745(17) 0.0617(14) 0.0635(14) 0.0091(10) 0.0081(11) -0.0069(11)
O1 0.087(2) 0.0804(17) 0.0613(14) 0.0051(12) 0.0133(12) 0.0006(13)
N1' 0.070(2) 0.0607(16) 0.0584(15) 0.0064(12) 0.0146(13) -0.0021(13)
N1 0.067(2) 0.0596(17) 0.0796(19) 0.0094(14) 0.0080(14) 0.0043(13)
N2 0.069(2) 0.0798(19) 0.0600(16) 0.0229(14) 0.0019(14) -0.0118(15)
N2' 0.101(2) 0.0547(16) 0.0519(15) 0.0029(12) 0.0120(14) 0.0001(14)
N3 0.069(2) 0.081(2) 0.080(2) 0.0195(16) -0.0051(15) -0.0190(16)
N3' 0.096(3) 0.0766(19) 0.0514(16) 0.0103(14) 0.0189(15) 0.0140(16)
C1 0.058(2) 0.0555(18) 0.068(2) 0.0087(15) -0.0022(15) -0.0036(14)
C1' 0.077(3) 0.064(2) 0.0482(17) 0.0042(14) 0.0116(15) -0.0019(16)
C2' 0.083(3) 0.067(2) 0.0531(18) 0.0101(15) 0.0082(16) -0.0011(17)
C2 0.071(3) 0.069(2) 0.062(2) 0.0106(16) -0.0094(16) -0.0055(17)
C11' 0.083(3) 0.073(2) 0.0558(19) 0.0068(16) 0.0188(17) 0.0007(18)
C11 0.071(3) 0.059(2) 0.075(2) 0.0079(16) -0.0007(17) -0.0044(16)
C12 0.081(3) 0.064(2) 0.091(3) 0.0218(19) -0.005(2) 0.0046(18)
C12' 0.087(3) 0.059(2) 0.080(2) 0.0094(17) 0.0172(19) 0.0072(17)
C13' 0.120(4) 0.081(3) 0.096(3) 0.008(2) 0.024(3) 0.031(3)
C13 0.112(4) 0.068(3) 0.131(4) 0.033(3) -0.001(3) 0.011(2)
C14' 0.073(3) 0.074(2) 0.084(3) 0.0100(19) 0.0157(19) -0.0005(18)
C14 0.095(4) 0.067(2) 0.114(3) 0.004(2) 0.038(3) 0.013(2)
C15' 0.087(3) 0.090(3) 0.104(3) 0.018(2) -0.007(2) -0.001(2)
C15 0.098(5) 0.106(4) 0.201(7) 0.015(4) 0.060(4) 0.017(3)
C16' 0.089(3) 0.066(2) 0.064(2) 0.0157(16) 0.0159(18) -0.0051(18)
C16 0.100(3) 0.081(3) 0.057(2) 0.0026(18) -0.009(2) -0.008(2)
C21 0.064(2) 0.070(2) 0.068(2) 0.0153(16) 0.0032(16) -0.0063(16)
C21' 0.080(3) 0.066(2) 0.0506(18) 0.0045(15) 0.0067(16) 0.0026(17)
C22' 0.171(5) 0.059(2) 0.065(2) 0.0011(18) 0.021(3) -0.004(3)
C22 0.095(4) 0.137(4) 0.078(3) 0.054(3) -0.006(2) -0.037(3)
C23' 0.315(11) 0.111(4) 0.092(4) 0.007(3) -0.015(5) -0.097(6)
C23 0.083(5) 0.331(11) 0.108(4) 0.103(6) 0.012(3) -0.031(5)
C24' 0.116(8) 0.412(19) 0.226(11) 0.159(11) -0.021(7) -0.016(9)
C24 0.158(9) 0.427(18) 0.141(7) 0.136(9) 0.009(6) -0.020(9)
C25 0.164(9) 0.394(17) 0.206(9) 0.172(10) 0.063(7) 0.041(9)
C25' 0.145(7) 0.197(8) 0.201(8) 0.072(6) -0.047(6) -0.018(6)
C26' 0.118(4) 0.093(3) 0.062(2) 0.008(2) 0.027(2) 0.029(3)
C26 0.128(5) 0.107(4) 0.119(4) 0.054(3) -0.034(3) -0.058(4)
C27' 0.120(5) 0.173(6) 0.090(3) 0.016(3) 0.010(3) 0.058(4)
C27 0.180(7) 0.078(4) 0.216(8) 0.056(4) -0.066(6) -0.019(4)
C28' 0.136(4) 0.089(3) 0.060(2) 0.016(2) 0.025(2) 0.013(3)
C28 0.080(3) 0.090(3) 0.099(3) 0.011(2) -0.015(2) -0.008(2)
C29 0.161(6) 0.117(4) 0.094(4) 0.001(3) -0.019(3) 0.016(4)
C29' 0.170(6) 0.125(5) 0.104(4) 0.025(3) 0.033(4) -0.022(4)
B3 0.072(3) 0.063(2) 0.067(2) 0.0149(18) -0.0053(19) 0.0045(18)
B3' 0.080(3) 0.068(2) 0.062(2) 0.0074(19) 0.006(2) 0.010(2)
B4 0.066(3) 0.061(2) 0.066(2) 0.0068(18) 0.0116(18) 0.0074(17)
B4' 0.073(3) 0.072(3) 0.066(2) 0.0018(19) 0.012(2) -0.003(2)
B5' 0.072(3) 0.062(2) 0.062(2) 0.0011(18) 0.0152(18) -0.0084(18)
B5 0.059(3) 0.065(2) 0.062(2) 0.0085(17) 0.0102(17) -0.0003(17)
B6' 0.102(4) 0.089(3) 0.050(2) 0.010(2) 0.003(2) 0.001(3)
B6 0.067(3) 0.085(3) 0.101(4) 0.021(3) -0.021(3) -0.017(2)
B7' 0.092(4) 0.086(3) 0.068(3) 0.017(2) -0.003(2) 0.009(2)
B7 0.072(3) 0.086(3) 0.095(3) 0.023(3) -0.023(2) 0.000(2)
B8' 0.082(4) 0.096(3) 0.074(3) 0.005(2) 0.002(2) 0.010(3)
B8 0.068(3) 0.074(3) 0.113(4) 0.023(3) 0.005(2) 0.014(2)
B9' 0.082(4) 0.087(3) 0.070(3) -0.003(2) 0.004(2) -0.011(2)
B9 0.069(3) 0.079(3) 0.095(3) 0.019(2) 0.021(2) 0.011(2)
B10' 0.084(3) 0.081(3) 0.065(3) -0.005(2) 0.005(2) -0.008(2)
B10 0.057(3) 0.082(3) 0.104(3) 0.027(3) 0.007(2) -0.004(2)
B11' 0.095(4) 0.109(4) 0.066(3) 0.000(3) -0.008(2) 0.005(3)
B11 0.062(4) 0.097(4) 0.134(5) 0.036(3) -0.005(3) 0.000(2)

loop_
_atom_type_symbol
_atom_type_description
_atom_type_scat_dispersion_real
_atom_type_scat_dispersion_imag
_atom_type_scat_source
C C 0.0033 0.0016 'International Tables Vol C Tables 4.2.6.8 and 6.1.1.4'
H H 0.0000 0.0000 'International Tables Vol C Tables 4.2.6.8 and 6.1.1.4'
B B 0.0013 0.0007 'International Tables Vol C Tables 4.2.6.8 and 6.1.1.4'
N N 0.0061 0.0033 'International Tables Vol C Tables 4.2.6.8 and 6.1.1.4'
O O 0.0106 0.0060 'International Tables Vol C Tables 4.2.6.8 and 6.1.1.4'
S S 0.1246 0.1234 'International Tables Vol C Tables 4.2.6.8 and 6.1.1.4'
Ti Ti 0.2776 0.4457 'International Tables Vol C Tables 4.2.6.8 and 6.1.1.4'

loop_
_geom_angle_atom_site_label_1
_geom_angle_atom_site_label_2
_geom_angle_atom_site_label_3
_geom_angle
O1 Ti1 N2 92.35(12)
O1 Ti1 C2 65.54(13)
N2 Ti1 C2 124.98(12)
O1 Ti1 C1 91.00(13)
N2 Ti1 C1 159.78(13)
C2 Ti1 C1 40.38(12)
O1 Ti1 N1 83.10(11)
N2 Ti1 N1 137.54(13)
C2 Ti1 N1 91.35(12)
C1 Ti1 N1 62.68(12)
O1 Ti1 B3 85.91(14)
N2 Ti1 B3 90.52(14)
C2 Ti1 B3 41.31(13)
C1 Ti1 B3 69.84(14)
N1 Ti1 B3 130.87(13)
O1 Ti1 B5 131.46(13)
N2 Ti1 B5 128.74(13)
C2 Ti1 B5 69.28(14)
C1 Ti1 B5 41.34(13)
N1 Ti1 B5 81.13(13)
B3 Ti1 B5 71.17(15)
O1 Ti1 B4 127.84(14)
N2 Ti1 B4 92.38(14)
C2 Ti1 B4 69.53(14)
C1 Ti1 B4 70.01(13)
N1 Ti1 B4 123.46(13)
B3 Ti1 B4 42.13(14)
B5 Ti1 B4 42.40(14)
O1 Ti1 S1 134.88(10)
N2 Ti1 S1 67.43(9)
C2 Ti1 S1 158.67(10)
C1 Ti1 S1 122.05(9)
N1 Ti1 S1 86.27(9)
B3 Ti1 S1 131.62(11)
B5 Ti1 S1 89.42(11)
B4 Ti1 S1 94.21(11)
O1' Ti1' N2' 88.94(11)
O1' Ti1' C1' 91.26(11)
N2' Ti1' C1' 160.64(14)
O1' Ti1' C2' 65.57(12)
N2' Ti1' C2' 123.12(13)
C1' Ti1' C2' 41.15(12)
O1' Ti1' N1' 84.22(11)
N2' Ti1' N1' 135.94(12)
C1' Ti1' N1' 63.26(12)
C2' Ti1' N1' 93.13(12)
O1' Ti1' B3' 86.40(14)
N2' Ti1' B3' 90.28(14)
C1' Ti1' B3' 70.42(14)
C2' Ti1' B3' 41.39(14)
N1' Ti1' B3' 132.38(13)
O1' Ti1' B5' 131.73(12)
N2' Ti1' B5' 131.71(14)
C1' Ti1' B5' 41.37(13)
C2' Ti1' B5' 69.67(14)
N1' Ti1' B5' 81.03(13)
B3' Ti1' B5' 71.19(16)
O1' Ti1' B4' 128.25(14)
N2' Ti1' B4' 94.95(14)
C1' Ti1' B4' 69.92(14)
C2' Ti1' B4' 69.51(15)
N1' Ti1' B4' 123.01(13)
B3' Ti1' B4' 42.12(15)
B5' Ti1' B4' 42.00(15)
O1' Ti1' S1' 135.57(9)
N2' Ti1' S1' 67.44(8)
C1' Ti1' S1' 123.36(9)
C2' Ti1' S1' 158.73(10)
N1' Ti1' S1' 87.85(8)
B3' Ti1' S1' 128.51(12)
B5' Ti1' S1' 89.55(11)
B4' Ti1' S1' 92.19(11)
O1' Ti1' C21' 113.81(11)
N2' Ti1' C21' 28.54(11)
C1' Ti1' C21' 154.46(12)
C2' Ti1' C21' 145.32(13)
N1' Ti1' C21' 121.54(11)
B3' Ti1' C21' 104.93(14)
B5' Ti1' C21' 113.09(13)
B4' Ti1' C21' 89.66(14)
S1' Ti1' C21' 39.53(8)
C21' S1' Ti1' 76.23(12)
C21 S1 Ti1 77.85(12)
C16' O1' Ti1' 105.8(2)
C16 O1 Ti1 106.3(2)
C11' N1' C14' 111.1(3)
C11' N1' C12' 110.7(3)
C14' N1' C12' 109.6(3)
C11' N1' Ti1' 92.4(2)
C14' N1' Ti1' 113.4(2)
C12' N1' Ti1' 118.5(2)
C12 N1 C14 109.8(3)
C12 N1 C11 110.8(3)
C14 N1 C11 110.8(3)
C12 N1 Ti1 117.7(2)
C14 N1 Ti1 113.0(2)
C11 N1 Ti1 93.67(19)
C21 N2 C22 126.3(3)
C21 N2 Ti1 104.4(2)
C22 N2 Ti1 126.7(3)
C21' N2' C22' 126.8(3)
C21' N2' Ti1' 103.7(2)
C22' N2' Ti1' 128.9(2)
C21 N3 C26 123.9(3)
C21 N3 C28 120.2(3)
C26 N3 C28 115.3(3)
C21' N3' C28' 120.1(3)
C21' N3' C26' 122.8(3)
C28' N3' C26' 116.5(3)
C11 C1 C2 119.4(3)
C11 C1 B5 119.0(3)
C2 C1 B5 110.1(3)
C11 C1 B10 121.0(3)
C2 C1 B10 110.9(3)
B5 C1 B10 64.0(3)
C11 C1 B6 118.0(3)
C2 C1 B6 61.8(2)
B5 C1 B6 115.6(3)
B10 C1 B6 62.6(3)
C11 C1 Ti1 93.7(2)
C2 C1 Ti1 69.76(17)
B5 C1 Ti1 71.51(18)
B10 C1 Ti1 132.7(2)
B6 C1 Ti1 130.5(2)
C11' C1' C2' 119.8(3)
C11' C1' B5' 118.9(3)
C2' C1' B5' 110.3(3)
C11' C1' B10' 121.5(3)
C2' C1' B10' 110.0(3)
B5' C1' B10' 63.6(2)
C11' C1' B6' 118.8(3)
C2' C1' B6' 61.1(2)
B5' C1' B6' 114.8(3)
B10' C1' B6' 62.1(3)
C11' C1' Ti1' 93.1(2)
C2' C1' Ti1' 69.57(16)
B5' C1' Ti1' 73.04(17)
B10' C1' Ti1' 133.5(2)
B6' C1' Ti1' 129.7(2)
C16' C2' C1' 117.0(3)
C16' C2' B3' 113.7(3)
C1' C2' B3' 111.1(3)
C16' C2' B7' 125.5(3)
C1' C2' B7' 112.8(3)
B3' C2' B7' 64.5(3)
C16' C2' B6' 124.7(3)
C1' C2' B6' 62.7(2)
B3' C2' B6' 116.7(3)
B7' C2' B6' 63.1(3)
C16' C2' Ti1' 85.1(2)
C1' C2' Ti1' 69.28(17)
B3' C2' Ti1' 71.92(19)
B7' C2' Ti1' 133.9(3)
B6' C2' Ti1' 131.0(2)
C16 C2 C1 117.2(3)
C16 C2 B3 113.0(3)
C1 C2 B3 111.5(3)
C16 C2 B7 126.2(3)
C1 C2 B7 112.3(3)
B3 C2 B7 64.0(3)
C16 C2 B6 125.6(3)
C1 C2 B6 62.5(2)
B3 C2 B6 116.5(3)
B7 C2 B6 63.0(3)
C16 C2 Ti1 84.6(2)
C1 C2 Ti1 69.85(17)
B3 C2 Ti1 71.76(19)
B7 C2 Ti1 133.0(3)
B6 C2 Ti1 131.3(2)
N1' C11' C1' 108.0(3)
N1 C11 C1 107.1(3)
N1 C12 C13 115.8(3)
N1' C12' C13' 116.3(3)
N1' C14' C15' 113.6(3)
N1 C14 C15 113.3(4)
O1' C16' C2' 103.3(3)
O1 C16 C2 103.4(3)
N2 C21 N3 129.3(3)
N2 C21 S1 110.3(3)
N3 C21 S1 120.4(3)
N2' C21' N3' 128.1(3)
N2' C21' S1' 110.6(2)
N3' C21' S1' 121.2(3)
N2' C21' Ti1' 47.75(16)
N3' C21' Ti1' 166.1(3)
S1' C21' Ti1' 64.24(11)
N2' C22' C23' 113.7(4)
N2 C22 C23 114.5(4)
C24' C23' C22' 126.0(6)
C24 C23 C22 111.3(6)
C23' C24' C25' 124.5(8)
C25 C24 C23 117.3(7)
N3' C26' C27' 112.7(4)
N3 C26 C27 113.2(5)
N3' C28' C29' 112.2(4)
N3 C28 C29 112.6(4)
C2 B3 B4 106.0(3)
C2 B3 B8 105.3(3)
B4 B3 B8 61.3(3)
C2 B3 B7 58.5(3)
B4 B3 B7 109.8(3)
B8 B3 B7 60.5(3)
C2 B3 Ti1 66.93(19)
B4 B3 Ti1 70.54(19)
B8 B3 Ti1 126.9(3)
B7 B3 Ti1 123.3(3)
C2' B3' B4' 106.3(3)
C2' B3' B8' 104.4(3)
B4' B3' B8' 60.9(3)
C2' B3' B7' 58.0(3)
B4' B3' B7' 109.7(3)
B8' B3' B7' 60.2(3)
C2' B3' Ti1' 66.7(2)
B4' B3' Ti1' 71.6(2)
B8' B3' Ti1' 127.0(3)
B7' B3' Ti1' 122.7(3)
B3 B4 B5 105.8(3)
B3 B4 B9 106.7(3)
B5 B4 B9 59.5(2)
B3 B4 B8 59.5(3)
B5 B4 B8 106.9(3)
B9 B4 B8 59.9(3)
B3 B4 Ti1 67.33(19)
B5 B4 Ti1 67.02(18)
B9 B4 Ti1 122.0(2)
B8 B4 Ti1 122.3(3)
B3' B4' B5' 105.9(3)
B3' B4' B8' 60.1(3)
B5' B4' B8' 106.4(3)
B3' B4' B9' 106.6(3)
B5' B4' B9' 59.7(3)
B8' B4' B9' 59.0(3)
B3' B4' Ti1' 66.2(2)
B5' B4' Ti1' 67.3(2)
B8' B4' Ti1' 121.4(3)
B9' B4' Ti1' 121.8(3)
C1' B5' B4' 106.3(3)
C1' B5' B9' 105.5(3)
B4' B5' B9' 61.4(3)
C1' B5' B10' 59.2(2)
B4' B5' B10' 109.6(3)
B9' B5' B10' 59.8(3)
C1' B5' Ti1' 65.59(17)
B4' B5' Ti1' 70.75(19)
B9' B5' Ti1' 126.4(3)
B10' B5' Ti1' 122.3(2)
C1 B5 B4 106.6(3)
C1 B5 B9 105.6(3)
B4 B5 B9 61.2(2)
C1 B5 B10 58.8(2)
B4 B5 B10 109.9(3)
B9 B5 B10 60.3(3)
C1 B5 Ti1 67.15(18)
B4 B5 Ti1 70.58(18)
B9 B5 Ti1 126.7(3)
B10 B5 Ti1 123.6(3)
C2' B6' C1' 56.2(2)
C2' B6' B11' 103.5(3)
C1' B6' B11' 103.9(3)
C2' B6' B7' 57.4(2)
C1' B6' B7' 103.0(3)
B11' B6' B7' 60.4(3)
C2' B6' B10' 103.0(3)
C1' B6' B10' 58.2(2)
B11' B6' B10' 59.7(3)
B7' B6' B10' 107.2(4)
C2 B6 C1 55.7(2)
C2 B6 B11 102.8(3)
C1 B6 B11 103.4(3)
C2 B6 B7 57.7(3)
C1 B6 B7 102.7(3)
B11 B6 B7 59.5(3)
C2 B6 B10 102.4(3)
C1 B6 B10 57.9(2)
B11 B6 B10 59.9(3)
B7 B6 B10 106.7(4)
C2' B7' B8' 103.6(3)
C2' B7' B11' 104.4(4)
B8' B7' B11' 60.8(3)
C2' B7' B6' 59.5(3)
B8' B7' B6' 108.4(4)
B11' B7' B6' 59.5(3)
C2' B7' B3' 57.5(2)
B8' B7' B3' 59.6(3)
B11' B7' B3' 108.0(3)
B6' B7' B3' 107.9(3)
C2 B7 B11 104.6(3)
C2 B7 B8 103.5(3)
B11 B7 B8 61.3(3)
C2 B7 B6 59.2(3)
B11 B7 B6 60.4(3)
B8 B7 B6 109.5(4)
C2 B7 B3 57.6(2)
B11 B7 B3 108.0(4)
B8 B7 B3 59.1(3)
B6 B7 B3 108.1(3)
B7' B8' B9' 107.9(4)
B7' B8' B3' 60.2(3)
B9' B8' B3' 107.3(4)
B7' B8' B4' 108.2(4)
B9' B8' B4' 60.9(3)
B3' B8' B4' 59.0(3)
B7' B8' B11' 59.5(3)
B9' B8' B11' 60.4(3)
B3' B8' B11' 107.4(4)
B4' B8' B11' 109.1(4)
B3 B8 B7 60.5(3)
B3 B8 B9 106.6(3)
B7 B8 B9 107.0(3)
B3 B8 B4 59.2(2)
B7 B8 B4 108.2(3)
B9 B8 B4 60.1(3)
B3 B8 B11 107.3(4)
B7 B8 B11 59.0(3)
B9 B8 B11 60.1(3)
B4 B8 B11 108.5(3)
B5' B9' B8' 106.8(3)
B5' B9' B10' 60.4(3)
B8' B9' B10' 107.9(4)
B5' B9' B4' 59.0(3)
B8' B9' B4' 60.1(3)
B10' B9' B4' 108.2(3)
B5' B9' B11' 107.3(4)
B8' B9' B11' 60.8(3)
B10' B9' B11' 59.2(3)
B4' B9' B11' 108.8(3)
B5 B9 B10 60.5(3)
B5 B9 B8 106.8(3)
B10 B9 B8 108.0(4)
B5 B9 B4 59.3(2)
B10 B9 B4 108.6(3)
B8 B9 B4 59.9(3)
B5 B9 B11 107.6(4)
B10 B9 B11 59.5(3)
B8 B9 B11 60.6(3)
B4 B9 B11 108.7(4)
C1' B10' B11' 105.1(3)
C1' B10' B9' 104.0(3)
B11' B10' B9' 61.0(3)
C1' B10' B6' 59.7(2)
B11' B10' B6' 59.7(3)
B9' B10' B6' 108.6(4)
C1' B10' B5' 57.3(2)
B11' B10' B5' 108.2(3)
B9' B10' B5' 59.7(3)
B6' B10' B5' 107.8(3)
C1 B10 B11 104.8(4)
C1 B10 B9 103.5(3)
B11 B10 B9 60.8(3)
C1 B10 B5 57.3(2)
B11 B10 B5 107.5(3)
B9 B10 B5 59.1(3)
C1 B10 B6 59.5(3)
B11 B10 B6 60.2(3)
B9 B10 B6 108.8(3)
B5 B10 B6 107.6(3)
B6' B11' B10' 60.6(3)
B6' B11' B7' 60.0(3)
B10' B11' B7' 107.6(4)
B6' B11' B9' 108.3(4)
B10' B11' B9' 59.8(3)
B7' B11' B9' 106.8(3)
B6' B11' B8' 107.9(3)
B10' B11' B8' 106.7(4)
B7' B11' B8' 59.7(3)
B9' B11' B8' 58.8(3)
B7 B11 B6 60.1(3)
B7 B11 B10 107.3(4)
B6 B11 B10 60.0(3)
B7 B11 B9 106.8(4)
B6 B11 B9 107.7(4)
B10 B11 B9 59.7(3)
B7 B11 B8 59.6(3)
B6 B11 B8 108.0(4)
B10 B11 B8 107.1(4)
B9 B11 B8 59.3(3)

loop_
_geom_bond_atom_site_label_1
_geom_bond_atom_site_label_2
_geom_bond_distance
Ti1 O1 1.874(2)
Ti1 N2 2.068(3)
Ti1 C2 2.339(4)
Ti1 C1 2.340(3)
Ti1 N1 2.362(3)
Ti1 B3 2.415(4)
Ti1 B5 2.408(4)
Ti1 B4 2.467(4)
Ti1 S1 2.4814(13)
Ti1' O1' 1.889(2)
Ti1' N2' 2.056(3)
Ti1' C1' 2.320(3)
Ti1' C2' 2.325(3)
Ti1' N1' 2.344(3)
Ti1' B3' 2.406(5)
Ti1' B5' 2.437(4)
Ti1' B4' 2.495(5)
Ti1' S1' 2.5019(12)
Ti1' C21' 2.698(3)
S1' C21' 1.768(4)
S1 C21 1.760(4)
O1' C16' 1.433(4)
O1 C16 1.438(5)
N1' C11' 1.509(4)
N1' C14' 1.506(5)
N1' C12' 1.516(4)
N1 C12 1.503(5)
N1 C14 1.509(5)
N1 C11 1.505(5)
N2 C21 1.331(5)
N2 C22 1.472(5)
N2' C21' 1.327(4)
N2' C22' 1.488(5)
N3 C21 1.349(4)
N3 C26 1.480(6)
N3 C28 1.493(5)
N3' C21' 1.349(4)
N3' C28' 1.487(5)
N3' C26' 1.489(5)
C1 C11 1.534(5)
C1 C2 1.615(5)
C1 B5 1.677(5)
C1 B10 1.705(6)
C1 B6 1.734(6)
C1' C11' 1.515(5)
C1' C2' 1.632(5)
C1' B5' 1.684(5)
C1' B10' 1.719(6)
C1' B6' 1.747(6)
C2' C16' 1.512(5)
C2' B3' 1.674(6)
C2' B7' 1.683(6)
C2' B6' 1.721(5)
C2 C16 1.510(6)
C2 B3 1.678(5)
C2 B7 1.695(6)
C2 B6 1.722(6)
C12 C13 1.548(5)
C12' C13' 1.525(6)
C14' C15' 1.518(6)
C14 C15 1.506(7)
C22' C23' 1.432(3)
C22 C23 1.432(3)
C23' C24' 1.431(3)
C23 C24 1.432(3)
C24' C25' 1.432(3)
C24 C25 1.431(3)
C26' C27' 1.531(7)
C26 C27 1.500(10)
C28' C29' 1.521(7)
C28 C29 1.502(7)
B3 B4 1.755(6)
B3 B8 1.760(7)
B3 B7 1.786(6)
B3' B4' 1.763(6)
B3' B8' 1.782(7)
B3' B7' 1.792(6)
B4 B5 1.764(6)
B4 B9 1.796(6)
B4 B8 1.793(7)
B4' B5' 1.768(6)
B4' B8' 1.797(7)
B4' B9' 1.811(6)
B5' B9' 1.781(7)
B5' B10' 1.793(6)
B5 B9 1.766(6)
B5 B10 1.792(6)
B6' B11' 1.772(8)
B6' B7' 1.781(7)
B6' B10' 1.787(7)
B6 B11 1.790(9)
B6 B7 1.786(7)
B6 B10 1.787(7)
B7' B8' 1.792(8)
B7' B11' 1.787(8)
B7 B11 1.775(9)
B7 B8 1.786(8)
B8' B9' 1.776(7)
B8' B11' 1.812(7)
B8 B9 1.793(7)
B8 B11 1.816(7)
B9' B10' 1.782(7)
B9' B11' 1.804(8)
B9 B10 1.788(7)
B9 B11 1.809(8)
B10' B11' 1.772(8)
B10 B11 1.785(7)
